data_4002146
loop_
_publ_author_name
'Doverbratt, Isa'
'Ponou, Sim\'eon'
'Zhang, Yuemei'
'Lidin, Sven'
'Miller, Gordon J.'

_publ_section_title
;
 Linear Metal Chains in Ca2M2X (M = Pd, Pt; X = Al, Ge): Origin of the
 Pairwise Distortion and Its Role in the Structure Stability
;
_journal_issue 1
_journal_name_full 'Chemistry of Materials'
_journal_page_first 304
_journal_paper_doi 10.1021/cm503985h
_journal_volume 27
_journal_year 2015
_chemical_formula_sum 'Al Ca2 Pd2'
_chemical_formula_weight 319.94
_space_group_crystal_system monoclinic
_space_group_IT_number 15
_space_group_name_Hall '-C 2yc'
_space_group_name_H-M_alt 'C 1 2/c 1'
_symmetry_space_group_name_Hall '-C 2yc'
_symmetry_space_group_name_H-M 'C 1 2/c 1'
_audit_creation_method SHELXL-2014/7
_cell_angle_alpha 90
_cell_angle_beta 102.54(3)
_cell_angle_gamma 90
_cell_formula_units_Z 4
_cell_length_a 10.017(2)
_cell_length_b 5.7669(12)
_cell_length_c 7.7421(15)
_cell_measurement_temperature 293(2)
_cell_volume 436.57(16)
_computing_structure_refinement 'SHELXL-2014/7 (Sheldrick, 2014)'
_diffrn_ambient_temperature 293(2)
_diffrn_measured_fraction_theta_full 0.944
_diffrn_measured_fraction_theta_max 0.939
_diffrn_radiation_type MoK\a
_diffrn_radiation_wavelength 0.71073
_diffrn_reflns_av_R_equivalents 0.0157
_diffrn_reflns_av_unetI/netI 0.0216
_diffrn_reflns_Laue_measured_fraction_full 0.944
_diffrn_reflns_Laue_measured_fraction_max 0.939
_diffrn_reflns_limit_h_max 14
_diffrn_reflns_limit_h_min -16
_diffrn_reflns_limit_k_max 9
_diffrn_reflns_limit_k_min -9
_diffrn_reflns_limit_l_max 12
_diffrn_reflns_limit_l_min -12
_diffrn_reflns_number 2250
_diffrn_reflns_point_group_measured_fraction_full 0.944
_diffrn_reflns_point_group_measured_fraction_max 0.939
_diffrn_reflns_theta_full 25.242
_diffrn_reflns_theta_max 35.694
_diffrn_reflns_theta_min 9.342
_exptl_absorpt_coefficient_mu 10.563
_exptl_crystal_colour silver
_exptl_crystal_density_diffrn 4.868
_exptl_crystal_description block
_exptl_crystal_F_000 580
_refine_diff_density_max 1.140
_refine_diff_density_min -0.992
_refine_diff_density_rms 0.178
_refine_ls_extinction_coef 0.0113(6)
_refine_ls_extinction_expression Fc^*^=kFc[1+0.001xFc^2^\l^3^/sin(2\q)]^-1/4^
_refine_ls_extinction_method 'SHELXL-2014/7 (Sheldrick 2014'
_refine_ls_goodness_of_fit_ref 1.021
_refine_ls_hydrogen_treatment undef
_refine_ls_matrix_type full
_refine_ls_number_parameters 25
_refine_ls_number_reflns 960
_refine_ls_number_restraints 0
_refine_ls_restrained_S_all 1.021
_refine_ls_R_factor_all 0.0209
_refine_ls_R_factor_gt 0.0178
_refine_ls_shift/su_max 0.000
_refine_ls_shift/su_mean 0.000
_refine_ls_structure_factor_coef Fsqd
_refine_ls_weighting_details 'w=1/[\s^2^(Fo^2^)+(0.0236P)^2^] where P=(Fo^2^+2Fc^2^)/3'
_refine_ls_weighting_scheme calc
_refine_ls_wR_factor_gt 0.0408
_refine_ls_wR_factor_ref 0.0424
_reflns_Friedel_coverage 0.000
_reflns_number_gt 870
_reflns_number_total 960
_reflns_threshold_expression 'I > 2\s(I)'
_cod_data_source_file cm503985h_si_002.cif
_cod_data_source_block Ca2Pd2Al_C2/c_III
_cod_depositor_comments 'Adding full bibliography for 4002144--4002147.cif.'
_cod_original_cell_volume 436.58(16)
_cod_database_code 4002146
_shelx_shelxl_version_number 2014/7
_shelx_space_group_comment
;
The symmetry employed for this shelxl refinement is uniquely defined
by the following loop, which should always be used as a source of
symmetry information in preference to the above space-group names.
They are only intended as comments.
;

loop_
_space_group_symop_operation_xyz
'x, y, z'
'-x, y, -z+1/2'
'x+1/2, y+1/2, z'
'-x+1/2, y+1/2, -z+1/2'
'-x, -y, -z'
'x, -y, z-1/2'
'-x+1/2, -y+1/2, -z'
'x+1/2, -y+1/2, z-1/2'

loop_
_atom_site_label
_atom_site_type_symbol
_atom_site_fract_x
_atom_site_fract_y
_atom_site_fract_z
_atom_site_U_iso_or_equiv
_atom_site_adp_type
_atom_site_occupancy
_atom_site_site_symmetry_order
_atom_site_calc_flag
_atom_site_refinement_flags_posn
_atom_site_refinement_flags_adp
_atom_site_refinement_flags_occupancy
Pd1 Pd 0.12685(2) 0.13136(2) 0.00348(2) 0.00922(6) Uani 1 1 d . . .
Al1 Al 0.0000 0.11899(15) 0.2500 0.00984(15) Uani 1 2 d S T P
Ca3 Ca 0.34990(4) 0.13010(6) 0.35067(5) 0.01061(8) Uani 1 1 d . . .

loop_
_atom_site_aniso_label
_atom_site_aniso_U_11
_atom_site_aniso_U_22
_atom_site_aniso_U_33
_atom_site_aniso_U_23
_atom_site_aniso_U_13
_atom_site_aniso_U_12
Pd1 0.00828(9) 0.00946(9) 0.00986(8) -0.00015(5) 0.00181(5) -0.00101(5)
Al1 0.0104(4) 0.0099(4) 0.0095(3) 0.000 0.0026(3) 0.000
Ca3 0.00982(17) 0.00970(16) 0.01191(15) 0.00026(12) 0.00147(12) -0.00061(12)

loop_
_atom_type_symbol
_atom_type_description
_atom_type_scat_dispersion_real
_atom_type_scat_dispersion_imag
_atom_type_scat_source
Al Al 0.0645 0.0514 'International Tables Vol C Tables 4.2.6.8 and 6.1.1.4'
Ca Ca 0.2262 0.3064 'International Tables Vol C Tables 4.2.6.8 and 6.1.1.4'
Pd Pd -0.9988 1.0072 'International Tables Vol C Tables 4.2.6.8 and 6.1.1.4'

loop_
_geom_angle_atom_site_label_1
_geom_angle_atom_site_label_2
_geom_angle_atom_site_label_3
_geom_angle
_geom_angle_site_symmetry_1
_geom_angle_site_symmetry_3
Al1 Pd1 Al1 108.641(15) . 5
Al1 Pd1 Pd1 127.91(2) . 7
Al1 Pd1 Pd1 123.44(2) 5 7
Al1 Pd1 Pd1 54.80(2) . 5
Al1 Pd1 Pd1 53.845(19) 5 5
Pd1 Pd1 Pd1 177.096(10) 7 5
Al1 Pd1 Ca3 76.03(2) . 4
Al1 Pd1 Ca3 142.971(19) 5 4
Pd1 Pd1 Ca3 63.828(15) 7 4
Pd1 Pd1 Ca3 118.862(16) 5 4
Al1 Pd1 Ca3 75.15(2) . 8_455
Al1 Pd1 Ca3 72.59(3) 5 8_455
Pd1 Pd1 Ca3 119.386(18) 7 8_455
Pd1 Pd1 Ca3 61.549(17) 5 8_455
Ca3 Pd1 Ca3 73.44(2) 4 8_455
Al1 Pd1 Ca3 72.94(2) . 4_545
Al1 Pd1 Ca3 74.73(2) 5 4_545
Pd1 Pd1 Ca3 117.487(17) 7 4_545
Pd1 Pd1 Ca3 61.507(16) 5 4_545
Ca3 Pd1 Ca3 138.157(18) 4 4_545
Ca3 Pd1 Ca3 123.056(12) 8_455 4_545
Al1 Pd1 Ca3 74.306(18) . .
Al1 Pd1 Ca3 144.40(2) 5 .
Pd1 Pd1 Ca3 63.30(2) 7 .
Pd1 Pd1 Ca3 118.08(2) 5 .
Ca3 Pd1 Ca3 72.627(11) 4 .
Ca3 Pd1 Ca3 138.645(19) 8_455 .
Ca3 Pd1 Ca3 72.444(11) 4_545 .
Al1 Pd1 Ca3 145.705(19) . 7
Al1 Pd1 Ca3 72.08(2) 5 7
Pd1 Pd1 Ca3 62.54(3) 7 7
Pd1 Pd1 Ca3 116.02(3) 5 7
Ca3 Pd1 Ca3 84.052(13) 4 7
Ca3 Pd1 Ca3 72.52(3) 8_455 7
Ca3 Pd1 Ca3 135.921(12) 4_545 7
Ca3 Pd1 Ca3 125.843(16) . 7
Al1 Pd1 Ca3 142.45(2) . 6
Al1 Pd1 Ca3 73.33(2) 5 6
Pd1 Pd1 Ca3 61.943(17) 7 6
Pd1 Pd1 Ca3 115.357(18) 5 6
Ca3 Pd1 Ca3 125.771(11) 4 6
Ca3 Pd1 Ca3 136.368(17) 8_455 6
Ca3 Pd1 Ca3 71.623(18) 4_545 6
Ca3 Pd1 Ca3 83.537(19) . 6
Ca3 Pd1 Ca3 71.64(2) 7 6
Pd1 Al1 Pd1 176.75(4) . 2
Pd1 Al1 Pd1 71.360(15) . 5
Pd1 Al1 Pd1 110.60(2) 2 5
Pd1 Al1 Pd1 110.60(2) . 6_556
Pd1 Al1 Pd1 71.361(15) 2 6_556
Pd1 Al1 Pd1 110.82(4) 5 6_556
Pd1 Al1 Ca3 121.65(3) . 3_445
Pd1 Al1 Ca3 61.505(17) 2 3_445
Pd1 Al1 Ca3 61.94(2) 5 3_445
Pd1 Al1 Ca3 61.26(2) 6_556 3_445
Pd1 Al1 Ca3 61.504(17) . 4_545
Pd1 Al1 Ca3 121.65(3) 2 4_545
Pd1 Al1 Ca3 61.26(2) 5 4_545
Pd1 Al1 Ca3 61.94(2) 6_556 4_545
Ca3 Al1 Ca3 66.19(3) 3_445 4_545
Pd1 Al1 Ca3 119.23(2) . 2
Pd1 Al1 Ca3 60.70(2) 2 2
Pd1 Al1 Ca3 61.27(2) 5 2
Pd1 Al1 Ca3 120.12(3) 6_556 2
Ca3 Al1 Ca3 65.256(14) 3_445 2
Ca3 Al1 Ca3 116.74(2) 4_545 2
Pd1 Al1 Ca3 60.71(2) . .
Pd1 Al1 Ca3 119.23(2) 2 .
Pd1 Al1 Ca3 120.12(3) 5 .
Pd1 Al1 Ca3 61.27(2) 6_556 .
Ca3 Al1 Ca3 116.74(2) 3_445 .
Ca3 Al1 Ca3 65.256(14) 4_545 .
Ca3 Al1 Ca3 177.85(3) 2 .
Pd1 Al1 Ca3 118.36(2) . 7_556
Pd1 Al1 Ca3 60.079(16) 2 7_556
Pd1 Al1 Ca3 167.82(2) 5 7_556
Pd1 Al1 Ca3 59.92(2) 6_556 7_556
Ca3 Al1 Ca3 105.880(16) 3_445 7_556
Ca3 Al1 Ca3 115.42(2) 4_545 7_556
Ca3 Al1 Ca3 114.96(3) 2 7_556
Ca3 Al1 Ca3 64.04(3) . 7_556
Pd1 Al1 Ca3 60.079(16) . 8_455
Pd1 Al1 Ca3 118.36(2) 2 8_455
Pd1 Al1 Ca3 59.92(2) 5 8_455
Pd1 Al1 Ca3 167.82(2) 6_556 8_455
Ca3 Al1 Ca3 115.42(2) 3_445 8_455
Ca3 Al1 Ca3 105.880(16) 4_545 8_455
Ca3 Al1 Ca3 64.04(3) 2 8_455
Ca3 Al1 Ca3 114.96(3) . 8_455
Ca3 Al1 Ca3 130.39(3) 7_556 8_455
Pd1 Al1 Ca3 59.378(16) . 4
Pd1 Al1 Ca3 117.46(3) 2 4
Pd1 Al1 Ca3 118.471(17) 5 4
Pd1 Al1 Ca3 119.13(2) 6_556 4
Ca3 Al1 Ca3 178.845(17) 3_445 4
Ca3 Al1 Ca3 114.96(2) 4_545 4
Ca3 Al1 Ca3 113.88(2) 2 4
Ca3 Al1 Ca3 64.110(14) . 4
Ca3 Al1 Ca3 73.704(19) 7_556 4
Ca3 Al1 Ca3 64.44(2) 8_455 4
Pd1 Al1 Ca3 117.46(3) . 3_455
Pd1 Al1 Ca3 59.377(16) 2 3_455
Pd1 Al1 Ca3 119.13(2) 5 3_455
Pd1 Al1 Ca3 118.471(17) 6_556 3_455
Ca3 Al1 Ca3 114.96(2) 3_445 3_455
Ca3 Al1 Ca3 178.845(17) 4_545 3_455
Ca3 Al1 Ca3 64.110(14) 2 3_455
Ca3 Al1 Ca3 113.88(2) . 3_455
Ca3 Al1 Ca3 64.44(2) 7_556 3_455
Ca3 Al1 Ca3 73.704(19) 8_455 3_455
Ca3 Al1 Ca3 63.88(3) 4 3_455
Pd1 Ca3 Pd1 106.56(2) 4_545 8_556
Pd1 Ca3 Pd1 138.157(18) 4_545 4
Pd1 Ca3 Pd1 56.945(12) 8_556 4
Pd1 Ca3 Pd1 107.635(14) 4_545 .
Pd1 Ca3 Pd1 138.46(2) 8_556 .
Pd1 Ca3 Pd1 107.294(14) 4 .
Pd1 Ca3 Pd1 136.011(14) 4_545 7
Pd1 Ca3 Pd1 84.73(3) 8_556 7
Pd1 Ca3 Pd1 83.960(15) 4 7
Pd1 Ca3 Pd1 54.156(16) . 7
Pd1 Ca3 Pd1 54.228(11) 4_545 6_556
Pd1 Ca3 Pd1 136.369(17) 8_556 6_556
Pd1 Ca3 Pd1 108.376(18) 4 6_556
Pd1 Ca3 Pd1 83.666(19) . 6_556
Pd1 Ca3 Pd1 137.67(2) 7 6_556
Pd1 Ca3 Al1 149.900(18) 4_545 3
Pd1 Ca3 Al1 46.144(12) 8_556 3
Pd1 Ca3 Al1 45.553(16) 4 3
Pd1 Ca3 Al1 94.093(14) . 3
Pd1 Ca3 Al1 45.976(14) 7 3
Pd1 Ca3 Al1 151.868(16) 6_556 3
Pd1 Ca3 Al1 93.34(2) 4_545 .
Pd1 Ca3 Al1 152.24(2) 8_556 .
Pd1 Ca3 Al1 95.33(2) 4 .
Pd1 Ca3 Al1 44.99(2) . .
Pd1 Ca3 Al1 94.37(3) 7 .
Pd1 Ca3 Al1 45.393(16) 6_556 .
Al1 Ca3 Al1 116.74(2) 3 .
Pd1 Ca3 Al1 94.56(2) 4_545 7_556
Pd1 Ca3 Al1 44.77(2) 8_556 7_556
Pd1 Ca3 Al1 45.346(14) 4 7_556
Pd1 Ca3 Al1 150.25(2) . 7_556
Pd1 Ca3 Al1 120.10(2) 7 7_556
Pd1 Ca3 Al1 94.09(2) 6_556 7_556
Al1 Ca3 Al1 74.120(16) 3 7_556
Al1 Ca3 Al1 115.96(3) . 7_556
Pd1 Ca3 Al1 44.595(15) 4_545 3_545
Pd1 Ca3 Al1 93.855(18) 8_556 3_545
Pd1 Ca3 Al1 150.791(18) 4 3_545
Pd1 Ca3 Al1 94.189(14) . 3_545
Pd1 Ca3 Al1 93.35(2) 7 3_545
Pd1 Ca3 Al1 93.17(2) 6_556 3_545
Al1 Ca3 Al1 114.96(2) 3 3_545
Al1 Ca3 Al1 113.88(2) . 3_545
Al1 Ca3 Al1 115.56(2) 7_556 3_545
Pd1 Ca3 Ca3 97.469(19) 4_545 7_556
Pd1 Ca3 Ca3 99.16(2) 8_556 7_556
Pd1 Ca3 Ca3 54.683(11) 4 7_556
Pd1 Ca3 Ca3 99.07(2) . 7_556
Pd1 Ca3 Ca3 123.11(2) 7 7_556
Pd1 Ca3 Ca3 53.694(18) 6_556 7_556
Al1 Ca3 Ca3 99.42(2) 3 7_556
Al1 Ca3 Ca3 58.34(2) . 7_556
Al1 Ca3 Ca3 57.621(18) 7_556 7_556
Al1 Ca3 Ca3 142.063(18) 3_545 7_556
Pd1 Ca3 Ca3 53.936(18) 4_545 4_545
Pd1 Ca3 Ca3 151.115(18) 8_556 4_545
Pd1 Ca3 Ca3 151.94(2) 4 4_545
Pd1 Ca3 Ca3 53.699(17) . 4_545
Pd1 Ca3 Ca3 96.39(2) 7 4_545
Pd1 Ca3 Ca3 54.035(15) 6_556 4_545
Al1 Ca3 Ca3 142.361(19) 3 4_545
Al1 Ca3 Ca3 56.62(2) . 4_545
Al1 Ca3 Ca3 143.52(2) 7_556 4_545
Al1 Ca3 Ca3 57.262(16) 3_545 4_545
Ca3 Ca3 Ca3 104.15(2) 7_556 4_545

loop_
_geom_bond_atom_site_label_1
_geom_bond_atom_site_label_2
_geom_bond_distance
_geom_bond_site_symmetry_2
Pd1 Al1 2.5130(6) .
Pd1 Al1 2.5432(8) 5
Pd1 Pd1 2.8319(5) 7
Pd1 Pd1 2.9492(5) 5
Pd1 Ca3 3.0802(7) 4
Pd1 Ca3 3.0925(8) 8_455
Pd1 Ca3 3.0937(7) 4_545
Pd1 Ca3 3.1000(12) .
Pd1 Ca3 3.1212(6) 7
Pd1 Ca3 3.1326(7) 6
Al1 Pd1 2.5130(6) 2
Al1 Pd1 2.5432(8) 5
Al1 Pd1 2.5432(8) 6_556
Al1 Ca3 3.3654(10) 3_445
Al1 Ca3 3.3654(10) 4_545
Al1 Ca3 3.4220(9) 2
Al1 Ca3 3.4221(9) .
Al1 Ca3 3.4489(10) 7_556
Al1 Ca3 3.4489(10) 8_455
Al1 Ca3 3.4735(10) 4
Al1 Ca3 3.4735(10) 3_455
Ca3 Pd1 3.0802(7) 4_545
Ca3 Pd1 3.0925(8) 8_556
Ca3 Pd1 3.0938(7) 4
Ca3 Pd1 3.1211(6) 7
Ca3 Pd1 3.1325(7) 6_556
Ca3 Al1 3.3654(10) 3
Ca3 Al1 3.4488(10) 7_556
Ca3 Al1 3.4735(10) 3_545
Ca3 Ca3 3.6433(11) 7_556
Ca3 Ca3 3.6600(8) 4_545
